data_7040715
loop_
_publ_author_name
'Zheng, Chunyang'
'Xu, Juping'
'Wang, Feng'
'Tao, Jun'
'Li, Dongfeng'

_publ_section_title
;
 Spin crossover and reversible single-crystal to single-crystal
 transformation behaviour in two cyanide-bridged mixed-valence {FeFe}
 clusters.
;
_journal_issue 43
_journal_name_full 'Dalton transactions (Cambridge, England : 2003)'
_journal_page_first 17254
_journal_page_last 17263
_journal_paper_doi 10.1039/c6dt03436e
_journal_volume 45
_journal_year 2016
_chemical_formula_moiety '(C15 H16 B Fe N9), (C19 H18 P), 0.5(C2 H3 N)'
_chemical_formula_sum 'C35 H35.5 B Fe N9.5 P'
_chemical_formula_weight 686.86
_space_group_crystal_system monoclinic
_space_group_IT_number 15
_space_group_name_Hall '-C 2yc'
_space_group_name_H-M_alt 'C 1 2/c 1'
_symmetry_space_group_name_Hall '-C 2yc'
_symmetry_space_group_name_H-M 'C 1 2/c 1'
_atom_sites_solution_hydrogens geom
_audit_creation_method SHELXL-2014/7
_audit_update_record
;
2016-09-02 deposited with the CCDC.
2016-09-26 downloaded from the CCDC.
;
_cell_angle_alpha 90
_cell_angle_beta 124.87
_cell_angle_gamma 90
_cell_formula_units_Z 8
_cell_length_a 40.799(9)
_cell_length_b 8.793(2)
_cell_length_c 23.324(5)
_cell_measurement_reflns_used 9805
_cell_measurement_temperature 100(2)
_cell_measurement_theta_max 32.22
_cell_measurement_theta_min 2.39
_cell_volume 6865(3)
_computing_cell_refinement 'Bruker SAINT'
_computing_data_collection 'Bruker APEX2'
_computing_data_reduction 'Bruker SAINT'
_computing_structure_refinement 'SHELXL-2014/7 (Sheldrick, 2014)'
_computing_structure_solution 'SHELXS-97 (Sheldrick, 1990)'
_diffrn_ambient_temperature 100(2)
_diffrn_measured_fraction_theta_full 0.998
_diffrn_measured_fraction_theta_max 0.998
_diffrn_measurement_device_type 'Bruker APEX-II CCD'
_diffrn_measurement_method '\f and \w scans'
_diffrn_radiation_monochromator graphite
_diffrn_radiation_source 'fine-focus sealed tube'
_diffrn_radiation_type MoK\a
_diffrn_radiation_wavelength 0.71073
_diffrn_reflns_av_R_equivalents 0.0259
_diffrn_reflns_av_unetI/netI 0.0218
_diffrn_reflns_Laue_measured_fraction_full 0.998
_diffrn_reflns_Laue_measured_fraction_max 0.998
_diffrn_reflns_limit_h_max 49
_diffrn_reflns_limit_h_min -49
_diffrn_reflns_limit_k_max 10
_diffrn_reflns_limit_k_min -10
_diffrn_reflns_limit_l_max 28
_diffrn_reflns_limit_l_min -28
_diffrn_reflns_number 26708
_diffrn_reflns_point_group_measured_fraction_full 0.998
_diffrn_reflns_point_group_measured_fraction_max 0.998
_diffrn_reflns_theta_full 25.242
_diffrn_reflns_theta_max 25.499
_diffrn_reflns_theta_min 2.128
_exptl_absorpt_coefficient_mu 0.526
_exptl_absorpt_correction_T_max 0.9492
_exptl_absorpt_correction_T_min 0.9020
_exptl_absorpt_correction_type multi-scan
_exptl_absorpt_process_details SADABS
_exptl_crystal_colour Red
_exptl_crystal_density_diffrn 1.329
_exptl_crystal_description Block
_exptl_crystal_F_000 2864
_exptl_crystal_size_max 0.200
_exptl_crystal_size_mid 0.200
_exptl_crystal_size_min 0.100
_refine_diff_density_max 0.336
_refine_diff_density_min -0.428
_refine_diff_density_rms 0.054
_refine_ls_extinction_method none
_refine_ls_goodness_of_fit_ref 1.018
_refine_ls_hydrogen_treatment constr
_refine_ls_matrix_type full
_refine_ls_number_parameters 439
_refine_ls_number_reflns 6399
_refine_ls_number_restraints 1
_refine_ls_restrained_S_all 1.019
_refine_ls_R_factor_all 0.0287
_refine_ls_R_factor_gt 0.0264
_refine_ls_shift/su_max 0.012
_refine_ls_shift/su_mean 0.000
_refine_ls_structure_factor_coef Fsqd
_refine_ls_weighting_details 'w=1/[\s^2^(Fo^2^)+(0.0363P)^2^+8.5029P] where P=(Fo^2^+2Fc^2^)/3'
_refine_ls_weighting_scheme calc
_refine_ls_wR_factor_gt 0.0697
_refine_ls_wR_factor_ref 0.0713
_reflns_Friedel_coverage 0.000
_reflns_number_gt 6013
_reflns_number_total 6399
_reflns_threshold_expression 'I > 2\s(I)'
_cod_data_source_file c6dt03436e2.cif
_cod_data_source_block 1
_cod_depositor_comments 'Adding full bibliography for 7040715--7040730.cif.'
_cod_original_formula_sum 'C35 H35.50 B Fe N9.50 P'
_cod_database_code 7040715
_shelx_shelxl_version_number 2014/7
_shelx_space_group_comment
;
The symmetry employed for this shelxl refinement is uniquely defined
by the following loop, which should always be used as a source of
symmetry information in preference to the above space-group names.
They are only intended as comments.
;
_shelx_estimated_absorpt_t_min 0.902
_shelx_estimated_absorpt_t_max 0.949

loop_
_space_group_symop_operation_xyz
'x, y, z'
'-x, y, -z+1/2'
'x+1/2, y+1/2, z'
'-x+1/2, y+1/2, -z+1/2'
'-x, -y, -z'
'x, -y, z-1/2'
'-x+1/2, -y+1/2, -z'
'x+1/2, -y+1/2, z-1/2'

loop_
_atom_site_label
_atom_site_type_symbol
_atom_site_fract_x
_atom_site_fract_y
_atom_site_fract_z
_atom_site_U_iso_or_equiv
_atom_site_adp_type
_atom_site_occupancy
_atom_site_site_symmetry_order
_atom_site_calc_flag
_atom_site_refinement_flags_posn
_atom_site_refinement_flags_adp
_atom_site_refinement_flags_occupancy
_atom_site_disorder_assembly
_atom_site_disorder_group
B1 B 0.15525(4) 0.66737(17) 0.24673(8) 0.0133(3) Uani 1 1 d . . . . .
H1 H 0.1601 0.7766 0.2418 0.016 Uiso 1 1 calc R U . . .
C1 C 0.11855(4) 0.17353(15) 0.19028(7) 0.0147(3) Uani 1 1 d . . . . .
C2 C 0.17920(4) 0.18002(15) 0.32632(7) 0.0134(3) Uani 1 1 d . . . . .
C3 C 0.10719(4) 0.25086(15) 0.29050(7) 0.0142(3) Uani 1 1 d . . . . .
C4 C 0.19860(4) 0.33783(16) 0.21899(7) 0.0141(3) Uani 1 1 d . . . . .
H4 H 0.2024 0.2311 0.2195 0.017 Uiso 1 1 calc R U . . .
C5 C 0.21675(4) 0.44658(16) 0.20169(7) 0.0153(3) Uani 1 1 d . . . . .
C6 C 0.20243(4) 0.58429(16) 0.20798(7) 0.0149(3) Uani 1 1 d . . . . .
H6 H 0.2090 0.6816 0.1996 0.018 Uiso 1 1 calc R U . . .
C7 C 0.24574(4) 0.42173(18) 0.18225(8) 0.0210(3) Uani 1 1 d . . . . .
H7A H 0.2411 0.4980 0.1477 0.032 Uiso 1 1 calc R U . . .
H7B H 0.2418 0.3198 0.1623 0.032 Uiso 1 1 calc R U . . .
H7C H 0.2731 0.4312 0.2240 0.032 Uiso 1 1 calc R U . . .
C8 C 0.17906(4) 0.47751(16) 0.40409(7) 0.0144(3) Uani 1 1 d . . . . .
H8 H 0.1793 0.3897 0.4281 0.017 Uiso 1 1 calc R U . . .
C9 C 0.19427(4) 0.61927(16) 0.43505(7) 0.0156(3) Uani 1 1 d . . . . .
C10 C 0.18756(4) 0.71139(16) 0.38092(7) 0.0144(3) Uani 1 1 d . . . . .
H10 H 0.1946 0.8157 0.3848 0.017 Uiso 1 1 calc R U . . .
C11 C 0.21350(4) 0.65802(17) 0.51028(7) 0.0192(3) Uani 1 1 d . . . . .
H11A H 0.2227 0.7638 0.5186 0.029 Uiso 1 1 calc R U . . .
H11B H 0.2363 0.5905 0.5396 0.029 Uiso 1 1 calc R U . . .
H11C H 0.1941 0.6451 0.5219 0.029 Uiso 1 1 calc R U . . .
C12 C 0.05988(4) 0.47295(16) 0.15587(7) 0.0156(3) Uani 1 1 d . . . . .
H12 H 0.0443 0.3842 0.1465 0.019 Uiso 1 1 calc R U . . .
C13 C 0.04438(4) 0.61491(16) 0.12521(7) 0.0171(3) Uani 1 1 d . . . . .
C14 C 0.07768(4) 0.70850(16) 0.15469(7) 0.0149(3) Uani 1 1 d . . . . .
H14 H 0.0774 0.8137 0.1451 0.018 Uiso 1 1 calc R U . . .
C15 C 0.00122(4) 0.65220(18) 0.07226(9) 0.0261(3) Uani 1 1 d . . . . .
H15A H -0.0025 0.7627 0.0699 0.039 Uiso 1 1 calc R U . . .
H15B H -0.0150 0.6043 0.0859 0.039 Uiso 1 1 calc R U . . .
H15C H -0.0070 0.6140 0.0264 0.039 Uiso 1 1 calc R U . . .
C16 C 0.10551(4) 0.54184(17) 0.43230(8) 0.0198(3) Uani 1 1 d . . . . .
H16 H 0.1052 0.5518 0.3914 0.024 Uiso 1 1 calc R U . . .
C17 C 0.10887(5) 0.39896(18) 0.46048(9) 0.0265(3) Uani 1 1 d . . . . .
H17 H 0.1106 0.3110 0.4387 0.032 Uiso 1 1 calc R U . . .
C18 C 0.10969(5) 0.38474(17) 0.52064(8) 0.0256(3) Uani 1 1 d . . . . .
H18 H 0.1129 0.2873 0.5408 0.031 Uiso 1 1 calc R U . . .
C19 C 0.10587(4) 0.51263(17) 0.55144(7) 0.0205(3) Uani 1 1 d . . . . .
H19 H 0.1059 0.5019 0.5920 0.025 Uiso 1 1 calc R U . . .
C20 C 0.10196(4) 0.65576(16) 0.52325(7) 0.0160(3) Uani 1 1 d . . . . .
H20 H 0.0989 0.7427 0.5439 0.019 Uiso 1 1 calc R U . . .
C21 C 0.10256(4) 0.67152(15) 0.46408(7) 0.0141(3) Uani 1 1 d . . . . .
C22 C 0.06059(4) 0.96289(15) 0.42223(7) 0.0147(3) Uani 1 1 d . . . . .
C23 C 0.02430(4) 0.97487(18) 0.35724(8) 0.0234(3) Uani 1 1 d . . . . .
H23 H 0.0218 0.9381 0.3166 0.028 Uiso 1 1 calc R U . . .
C24 C -0.00836(5) 1.04131(19) 0.35216(8) 0.0271(3) Uani 1 1 d . . . . .
H24 H -0.0331 1.0500 0.3078 0.033 Uiso 1 1 calc R U . . .
C25 C -0.00490(4) 1.09471(17) 0.41134(8) 0.0233(3) Uani 1 1 d . . . . .
H25 H -0.0274 1.1378 0.4077 0.028 Uiso 1 1 calc R U . . .
C26 C 0.03124(4) 1.08510(17) 0.47546(8) 0.0216(3) Uani 1 1 d . . . . .
H26 H 0.0338 1.1233 0.5159 0.026 Uiso 1 1 calc R U . . .
C27 C 0.06412(4) 1.01968(16) 0.48129(7) 0.0172(3) Uani 1 1 d . . . . .
H27 H 0.0890 1.0138 0.5256 0.021 Uiso 1 1 calc R U . . .
C28 C 0.14814(4) 0.95276(15) 0.49127(7) 0.0146(3) Uani 1 1 d . . . . .
C29 C 0.16624(4) 0.94312(17) 0.56328(7) 0.0190(3) Uani 1 1 d . . . . .
H29 H 0.1536 0.8892 0.5808 0.023 Uiso 1 1 calc R U . . .
C30 C 0.20279(4) 1.01281(18) 0.60881(8) 0.0227(3) Uani 1 1 d . . . . .
H30 H 0.2150 1.0077 0.6577 0.027 Uiso 1 1 calc R U . . .
C31 C 0.22200(4) 1.09054(17) 0.58359(8) 0.0225(3) Uani 1 1 d . . . . .
H31 H 0.2472 1.1372 0.6153 0.027 Uiso 1 1 calc R U . . .
C32 C 0.20420(4) 1.09937(17) 0.51244(8) 0.0208(3) Uani 1 1 d . . . . .
H32 H 0.2173 1.1517 0.4952 0.025 Uiso 1 1 calc R U . . .
C33 C 0.16727(4) 1.03198(16) 0.46603(7) 0.0170(3) Uani 1 1 d . . . . .
H33 H 0.1549 1.0396 0.4171 0.020 Uiso 1 1 calc R U . . .
C34 C 0.09356(4) 0.84136(16) 0.34784(7) 0.0175(3) Uani 1 1 d . . . . .
H34A H 0.1165 0.7899 0.3534 0.026 Uiso 1 1 calc R U . . .
H34B H 0.0906 0.9429 0.3281 0.026 Uiso 1 1 calc R U . . .
H34C H 0.0693 0.7820 0.3164 0.026 Uiso 1 1 calc R U . . .
C36 C 0.0000 0.5292(3) 0.2500 0.0555(9) Uani 1 2 d DS T P . .
Fe1 Fe 0.14035(2) 0.32682(2) 0.26253(2) 0.01026(6) Uani 1 1 d . . . . .
N1 N 0.10614(4) 0.08439(14) 0.14629(6) 0.0210(3) Uani 1 1 d . . . . .
N2 N 0.20239(4) 0.09527(14) 0.36714(6) 0.0188(3) Uani 1 1 d . . . . .
N3 N 0.08784(4) 0.20644(14) 0.30889(6) 0.0196(3) Uani 1 1 d . . . . .
N4 N 0.17513(3) 0.40520(13) 0.23466(6) 0.0126(2) Uani 1 1 d . . . . .
N5 N 0.17766(3) 0.55791(13) 0.22804(6) 0.0132(2) Uani 1 1 d . . . . .
N6 N 0.16409(3) 0.48248(13) 0.33614(6) 0.0132(2) Uani 1 1 d . . . . .
N7 N 0.16933(3) 0.62772(13) 0.32184(6) 0.0129(2) Uani 1 1 d . . . . .
N8 N 0.09958(3) 0.47905(12) 0.20012(6) 0.0132(2) Uani 1 1 d . . . . .
N9 N 0.11047(3) 0.62511(13) 0.19925(6) 0.0126(2) Uani 1 1 d . . . . .
N10 N 0.0000 0.6551(3) 0.2500 0.0408(5) Uani 1 2 d S T P A .
P1 P 0.10124(2) 0.85828(4) 0.43103(2) 0.01236(8) Uani 1 1 d . . . . .
C35 C 0.00525(13) 0.3667(4) 0.2788(3) 0.0494(12) Uani 0.5 1 d D . P A -1
H35A H 0.0132 0.3715 0.3271 0.074 Uiso 0.5 1 calc R U P A -1
H35B H 0.0260 0.3139 0.2774 0.074 Uiso 0.5 1 calc R U P A -1
H35C H -0.0200 0.3113 0.2501 0.074 Uiso 0.5 1 calc R U P A -1

loop_
_atom_site_aniso_label
_atom_site_aniso_U_11
_atom_site_aniso_U_22
_atom_site_aniso_U_33
_atom_site_aniso_U_23
_atom_site_aniso_U_13
_atom_site_aniso_U_12
B1 0.0131(7) 0.0112(7) 0.0145(7) 0.0004(5) 0.0074(6) -0.0013(5)
C1 0.0141(6) 0.0136(7) 0.0155(7) 0.0040(5) 0.0080(6) 0.0007(5)
C2 0.0153(6) 0.0127(6) 0.0153(6) -0.0030(5) 0.0106(6) -0.0032(5)
C3 0.0140(6) 0.0115(6) 0.0134(6) 0.0004(5) 0.0056(5) 0.0010(5)
C4 0.0137(6) 0.0157(7) 0.0111(6) -0.0007(5) 0.0060(5) 0.0006(5)
C5 0.0132(6) 0.0203(7) 0.0101(6) 0.0001(5) 0.0053(5) -0.0010(5)
C6 0.0130(6) 0.0178(7) 0.0121(6) 0.0012(5) 0.0061(5) -0.0033(5)
C7 0.0210(7) 0.0263(8) 0.0213(7) -0.0002(6) 0.0153(6) -0.0010(6)
C8 0.0146(6) 0.0153(7) 0.0127(6) 0.0013(5) 0.0075(5) 0.0017(5)
C9 0.0127(6) 0.0166(7) 0.0143(7) -0.0010(5) 0.0059(5) 0.0022(5)
C10 0.0117(6) 0.0129(6) 0.0150(6) -0.0025(5) 0.0055(5) -0.0003(5)
C11 0.0176(7) 0.0212(7) 0.0137(7) -0.0027(5) 0.0059(6) 0.0014(6)
C12 0.0129(6) 0.0145(7) 0.0174(7) -0.0008(5) 0.0075(6) -0.0015(5)
C13 0.0141(6) 0.0160(7) 0.0181(7) 0.0006(5) 0.0073(6) 0.0018(5)
C14 0.0149(6) 0.0126(6) 0.0154(6) 0.0021(5) 0.0076(6) 0.0026(5)
C15 0.0136(7) 0.0210(8) 0.0312(8) 0.0042(6) 0.0055(7) 0.0025(6)
C16 0.0220(7) 0.0183(7) 0.0215(7) -0.0015(6) 0.0138(6) -0.0008(6)
C17 0.0334(8) 0.0160(7) 0.0328(9) -0.0036(6) 0.0205(7) -0.0007(6)
C18 0.0281(8) 0.0149(7) 0.0296(8) 0.0052(6) 0.0141(7) -0.0012(6)
C19 0.0193(7) 0.0219(7) 0.0164(7) 0.0033(6) 0.0079(6) -0.0028(6)
C20 0.0146(6) 0.0159(7) 0.0149(7) -0.0006(5) 0.0069(6) -0.0011(5)
C21 0.0106(6) 0.0141(7) 0.0147(6) 0.0011(5) 0.0056(5) -0.0007(5)
C22 0.0148(6) 0.0122(6) 0.0167(7) 0.0029(5) 0.0087(6) 0.0011(5)
C23 0.0208(7) 0.0283(8) 0.0160(7) 0.0027(6) 0.0075(6) 0.0054(6)
C24 0.0169(7) 0.0323(9) 0.0219(8) 0.0068(7) 0.0051(6) 0.0079(6)
C25 0.0198(7) 0.0185(7) 0.0329(8) 0.0061(6) 0.0159(7) 0.0059(6)
C26 0.0248(7) 0.0180(7) 0.0254(8) -0.0007(6) 0.0163(7) 0.0016(6)
C27 0.0161(6) 0.0150(7) 0.0169(7) -0.0001(5) 0.0074(6) 0.0002(5)
C28 0.0130(6) 0.0133(6) 0.0148(6) 0.0004(5) 0.0064(5) 0.0006(5)
C29 0.0179(7) 0.0219(7) 0.0162(7) 0.0007(6) 0.0091(6) -0.0027(6)
C30 0.0203(7) 0.0274(8) 0.0141(7) -0.0012(6) 0.0061(6) -0.0035(6)
C31 0.0162(7) 0.0223(8) 0.0223(7) -0.0026(6) 0.0071(6) -0.0048(6)
C32 0.0191(7) 0.0190(7) 0.0250(7) 0.0029(6) 0.0130(6) -0.0022(6)
C33 0.0171(7) 0.0165(7) 0.0163(7) 0.0026(5) 0.0089(6) 0.0013(5)
C34 0.0190(7) 0.0203(7) 0.0129(6) 0.0000(5) 0.0090(6) -0.0015(5)
C36 0.0247(13) 0.0259(15) 0.109(3) 0.000 0.0343(16) 0.000
Fe1 0.01056(10) 0.00910(10) 0.01047(10) 0.00022(7) 0.00563(8) -0.00033(7)
N1 0.0247(6) 0.0175(6) 0.0171(6) -0.0024(5) 0.0098(5) -0.0031(5)
N2 0.0203(6) 0.0183(6) 0.0202(6) 0.0040(5) 0.0129(5) 0.0046(5)
N3 0.0187(6) 0.0202(6) 0.0215(6) 0.0025(5) 0.0123(5) -0.0004(5)
N4 0.0134(5) 0.0112(5) 0.0121(5) 0.0003(4) 0.0067(4) -0.0006(4)
N5 0.0132(5) 0.0115(5) 0.0133(5) 0.0011(4) 0.0066(5) -0.0014(4)
N6 0.0139(5) 0.0109(5) 0.0140(5) 0.0011(4) 0.0074(5) -0.0004(4)
N7 0.0126(5) 0.0103(5) 0.0137(5) -0.0007(4) 0.0062(5) -0.0014(4)
N8 0.0144(5) 0.0102(5) 0.0141(5) 0.0000(4) 0.0077(5) -0.0014(4)
N9 0.0133(5) 0.0102(5) 0.0130(5) 0.0009(4) 0.0067(5) -0.0005(4)
N10 0.0351(12) 0.0289(13) 0.0454(14) 0.000 0.0154(11) 0.000
P1 0.01175(16) 0.01318(17) 0.01062(16) 0.00098(12) 0.00549(14) -0.00008(12)
C35 0.034(2) 0.0223(17) 0.097(4) 0.0020(18) 0.040(3) 0.0008(16)

loop_
_atom_type_symbol
_atom_type_description
_atom_type_scat_dispersion_real
_atom_type_scat_dispersion_imag
_atom_type_scat_source
C C 0.0033 0.0016 'International Tables Vol C Tables 4.2.6.8 and 6.1.1.4'
H H 0.0000 0.0000 'International Tables Vol C Tables 4.2.6.8 and 6.1.1.4'
B B 0.0013 0.0007 'International Tables Vol C Tables 4.2.6.8 and 6.1.1.4'
N N 0.0061 0.0033 'International Tables Vol C Tables 4.2.6.8 and 6.1.1.4'
P P 0.1023 0.0942 'International Tables Vol C Tables 4.2.6.8 and 6.1.1.4'
Fe Fe 0.3463 0.8444 'International Tables Vol C Tables 4.2.6.8 and 6.1.1.4'

loop_
_geom_angle_atom_site_label_1
_geom_angle_atom_site_label_2
_geom_angle_atom_site_label_3
_geom_angle
N7 B1 N9 106.27(11)
N7 B1 N5 106.42(11)
N9 B1 N5 107.12(11)
N7 B1 H1 112.2
N9 B1 H1 112.2
N5 B1 H1 112.2
N1 C1 Fe1 177.77(13)
N2 C2 Fe1 176.57(12)
N3 C3 Fe1 178.42(13)
N4 C4 C5 110.71(12)
N4 C4 H4 124.6
C5 C4 H4 124.6
C6 C5 C4 103.94(12)
C6 C5 C7 127.53(13)
C4 C5 C7 128.52(13)
N5 C6 C5 109.23(12)
N5 C6 H6 125.4
C5 C6 H6 125.4
C5 C7 H7A 109.5
C5 C7 H7B 109.5
H7A C7 H7B 109.5
C5 C7 H7C 109.5
H7A C7 H7C 109.5
H7B C7 H7C 109.5
N6 C8 C9 110.58(12)
N6 C8 H8 124.7
C9 C8 H8 124.7
C10 C9 C8 104.60(12)
C10 C9 C11 129.21(13)
C8 C9 C11 126.19(13)
N7 C10 C9 108.50(12)
N7 C10 H10 125.7
C9 C10 H10 125.7
C9 C11 H11A 109.5
C9 C11 H11B 109.5
H11A C11 H11B 109.5
C9 C11 H11C 109.5
H11A C11 H11C 109.5
H11B C11 H11C 109.5
N8 C12 C13 110.73(12)
N8 C12 H12 124.6
C13 C12 H12 124.6
C14 C13 C12 104.34(12)
C14 C13 C15 129.37(13)
C12 C13 C15 126.29(13)
N9 C14 C13 108.55(12)
N9 C14 H14 125.7
C13 C14 H14 125.7
C13 C15 H15A 109.5
C13 C15 H15B 109.5
H15A C15 H15B 109.5
C13 C15 H15C 109.5
H15A C15 H15C 109.5
H15B C15 H15C 109.5
C17 C16 C21 120.07(13)
C17 C16 H16 120.0
C21 C16 H16 120.0
C16 C17 C18 119.89(14)
C16 C17 H17 120.1
C18 C17 H17 120.1
C19 C18 C17 120.24(14)
C19 C18 H18 119.9
C17 C18 H18 119.9
C20 C19 C18 120.38(14)
C20 C19 H19 119.8
C18 C19 H19 119.8
C19 C20 C21 119.66(13)
C19 C20 H20 120.2
C21 C20 H20 120.2
C20 C21 C16 119.69(13)
C20 C21 P1 119.90(10)
C16 C21 P1 120.38(11)
C23 C22 C27 119.64(13)
C23 C22 P1 119.96(11)
C27 C22 P1 120.13(10)
C22 C23 C24 119.58(14)
C22 C23 H23 120.2
C24 C23 H23 120.2
C25 C24 C23 120.53(14)
C25 C24 H24 119.7
C23 C24 H24 119.7
C26 C25 C24 119.77(14)
C26 C25 H25 120.1
C24 C25 H25 120.1
C25 C26 C27 120.33(14)
C25 C26 H26 119.8
C27 C26 H26 119.8
C26 C27 C22 120.13(13)
C26 C27 H27 119.9
C22 C27 H27 119.9
C29 C28 C33 119.73(13)
C29 C28 P1 120.30(10)
C33 C28 P1 119.94(10)
C30 C29 C28 119.48(13)
C30 C29 H29 120.3
C28 C29 H29 120.3
C29 C30 C31 120.72(14)
C29 C30 H30 119.6
C31 C30 H30 119.6
C32 C31 C30 119.79(13)
C32 C31 H31 120.1
C30 C31 H31 120.1
C31 C32 C33 120.20(13)
C31 C32 H32 119.9
C33 C32 H32 119.9
C32 C33 C28 120.07(13)
C32 C33 H33 120.0
C28 C33 H33 120.0
P1 C34 H34A 109.5
P1 C34 H34B 109.5
H34A C34 H34B 109.5
P1 C34 H34C 109.5
H34A C34 H34C 109.5
H34B C34 H34C 109.5
N10 C36 C35 158.03(18)
C2 Fe1 C3 86.16(6)
C2 Fe1 C1 88.36(6)
C3 Fe1 C1 89.49(6)
C2 Fe1 N6 90.86(5)
C3 Fe1 N6 92.09(5)
C1 Fe1 N6 178.19(5)
C2 Fe1 N8 177.15(5)
C3 Fe1 N8 91.48(5)
C1 Fe1 N8 93.21(5)
N6 Fe1 N8 87.63(5)
C2 Fe1 N4 93.38(5)
C3 Fe1 N4 179.39(5)
C1 Fe1 N4 90.89(5)
N6 Fe1 N4 87.52(5)
N8 Fe1 N4 88.97(5)
C4 N4 N5 106.99(11)
C4 N4 Fe1 133.51(9)
N5 N4 Fe1 119.50(8)
C6 N5 N4 109.14(11)
C6 N5 B1 131.80(12)
N4 N5 B1 118.99(11)
C8 N6 N7 106.92(11)
C8 N6 Fe1 132.66(9)
N7 N6 Fe1 120.37(8)
C10 N7 N6 109.39(11)
C10 N7 B1 131.89(12)
N6 N7 B1 118.71(11)
C12 N8 N9 106.76(11)
C12 N8 Fe1 132.89(9)
N9 N8 Fe1 120.31(8)
C14 N9 N8 109.62(11)
C14 N9 B1 131.84(11)
N8 N9 B1 118.54(11)
C34 P1 C21 109.43(7)
C34 P1 C22 109.89(7)
C21 P1 C22 108.31(6)
C34 P1 C28 109.51(7)
C21 P1 C28 109.13(6)
C22 P1 C28 110.55(7)
C36 C35 H35A 109.5
C36 C35 H35B 109.5
H35A C35 H35B 109.5
C36 C35 H35C 109.5
H35A C35 H35C 109.5
H35B C35 H35C 109.5

loop_
_geom_bond_atom_site_label_1
_geom_bond_atom_site_label_2
_geom_bond_distance
B1 N7 1.5395(18)
B1 N9 1.5457(18)
B1 N5 1.5517(18)
B1 H1 1.0000
C1 N1 1.1531(19)
C1 Fe1 1.9322(14)
C2 N2 1.1519(19)
C2 Fe1 1.9224(14)
C3 N3 1.1605(19)
C3 Fe1 1.9266(14)
C4 N4 1.3422(18)
C4 C5 1.4026(19)
C4 H4 0.9500
C5 C6 1.388(2)
C5 C7 1.5051(19)
C6 N5 1.3544(17)
C6 H6 0.9500
C7 H7A 0.9800
C7 H7B 0.9800
C7 H7C 0.9800
C8 N6 1.3343(18)
C8 C9 1.396(2)
C8 H8 0.9500
C9 C10 1.389(2)
C9 C11 1.4954(19)
C10 N7 1.3495(18)
C10 H10 0.9500
C11 H11A 0.9800
C11 H11B 0.9800
C11 H11C 0.9800
C12 N8 1.3344(18)
C12 C13 1.397(2)
C12 H12 0.9500
C13 C14 1.389(2)
C13 C15 1.4989(19)
C14 N9 1.3483(18)
C14 H14 0.9500
C15 H15A 0.9800
C15 H15B 0.9800
C15 H15C 0.9800
C16 C17 1.388(2)
C16 C21 1.402(2)
C16 H16 0.9500
C17 C18 1.390(2)
C17 H17 0.9500
C18 C19 1.390(2)
C18 H18 0.9500
C19 C20 1.386(2)
C19 H19 0.9500
C20 C21 1.401(2)
C20 H20 0.9500
C21 P1 1.8018(14)
C22 C23 1.391(2)
C22 C27 1.393(2)
C22 P1 1.8028(14)
C23 C24 1.396(2)
C23 H23 0.9500
C24 C25 1.387(2)
C24 H24 0.9500
C25 C26 1.377(2)
C25 H25 0.9500
C26 C27 1.393(2)
C26 H26 0.9500
C27 H27 0.9500
C28 C29 1.3983(19)
C28 C33 1.4021(19)
C28 P1 1.8033(14)
C29 C30 1.384(2)
C29 H29 0.9500
C30 C31 1.398(2)
C30 H30 0.9500
C31 C32 1.382(2)
C31 H31 0.9500
C32 C33 1.389(2)
C32 H32 0.9500
C33 H33 0.9500
C34 P1 1.7859(14)
C34 H34A 0.9800
C34 H34B 0.9800
C34 H34C 0.9800
C36 N10 1.107(3)
C36 C35 1.540(4)
Fe1 N6 1.9641(12)
Fe1 N8 1.9772(12)
Fe1 N4 1.9911(12)
N4 N5 1.3622(16)
N6 N7 1.3671(16)
N8 N9 1.3629(16)
C35 H35A 0.9800
C35 H35B 0.9800
C35 H35C 0.9800

loop_
_geom_torsion_atom_site_label_1
_geom_torsion_atom_site_label_2
_geom_torsion_atom_site_label_3
_geom_torsion_atom_site_label_4
_geom_torsion
N4 C4 C5 C6 -0.10(15)
N4 C4 C5 C7 178.72(13)
C4 C5 C6 N5 0.31(14)
C7 C5 C6 N5 -178.53(13)
N6 C8 C9 C10 -0.12(15)
N6 C8 C9 C11 -179.85(12)
C8 C9 C10 N7 0.22(15)
C11 C9 C10 N7 179.94(13)
N8 C12 C13 C14 -0.55(16)
N8 C12 C13 C15 179.16(14)
C12 C13 C14 N9 0.50(15)
C15 C13 C14 N9 -179.20(14)
C21 C16 C17 C18 -0.6(2)
C16 C17 C18 C19 2.1(2)
C17 C18 C19 C20 -1.2(2)
C18 C19 C20 C21 -1.1(2)
C19 C20 C21 C16 2.5(2)
C19 C20 C21 P1 -175.38(11)
C17 C16 C21 C20 -1.7(2)
C17 C16 C21 P1 176.22(12)
C27 C22 C23 C24 -1.1(2)
P1 C22 C23 C24 172.91(12)
C22 C23 C24 C25 -0.3(2)
C23 C24 C25 C26 1.4(2)
C24 C25 C26 C27 -1.1(2)
C25 C26 C27 C22 -0.3(2)
C23 C22 C27 C26 1.4(2)
P1 C22 C27 C26 -172.63(11)
C33 C28 C29 C30 0.4(2)
P1 C28 C29 C30 178.19(12)
C28 C29 C30 C31 -1.0(2)
C29 C30 C31 C32 0.6(2)
C30 C31 C32 C33 0.3(2)
C31 C32 C33 C28 -0.9(2)
C29 C28 C33 C32 0.6(2)
P1 C28 C33 C32 -177.25(11)
C5 C4 N4 N5 -0.14(15)
C5 C4 N4 Fe1 179.36(9)
C5 C6 N5 N4 -0.40(15)
C5 C6 N5 B1 176.24(12)
C4 N4 N5 C6 0.33(14)
Fe1 N4 N5 C6 -179.25(8)
C4 N4 N5 B1 -176.81(11)
Fe1 N4 N5 B1 3.61(15)
N7 B1 N5 C6 -121.78(14)
N9 B1 N5 C6 124.86(14)
N7 B1 N5 N4 54.59(14)
N9 B1 N5 N4 -58.77(14)
C9 C8 N6 N7 -0.02(14)
C9 C8 N6 Fe1 177.16(9)
C9 C10 N7 N6 -0.24(14)
C9 C10 N7 B1 -179.13(13)
C8 N6 N7 C10 0.17(14)
Fe1 N6 N7 C10 -177.44(9)
C8 N6 N7 B1 179.22(11)
Fe1 N6 N7 B1 1.61(15)
N9 B1 N7 C10 -125.13(14)
N5 B1 N7 C10 120.93(14)
N9 B1 N7 N6 56.07(14)
N5 B1 N7 N6 -57.87(14)
C13 C12 N8 N9 0.39(15)
C13 C12 N8 Fe1 177.97(10)
C13 C14 N9 N8 -0.29(15)
C13 C14 N9 B1 -179.50(13)
C12 N8 N9 C14 -0.06(14)
Fe1 N8 N9 C14 -178.01(9)
C12 N8 N9 B1 179.27(11)
Fe1 N8 N9 B1 1.32(15)
N7 B1 N9 C14 121.51(14)
N5 B1 N9 C14 -125.03(14)
N7 B1 N9 N8 -57.63(14)
N5 B1 N9 N8 55.83(14)
C20 C21 P1 C34 -169.96(11)
C16 C21 P1 C34 12.15(13)
C20 C21 P1 C22 -50.18(13)
C16 C21 P1 C22 131.93(11)
C20 C21 P1 C28 70.23(12)
C16 C21 P1 C28 -107.66(12)
C23 C22 P1 C34 20.31(14)
C27 C22 P1 C34 -165.68(11)
C23 C22 P1 C21 -99.18(13)
C27 C22 P1 C21 74.83(12)
C23 C22 P1 C28 141.30(12)
C27 C22 P1 C28 -44.69(13)
C29 C28 P1 C34 -162.35(11)
C33 C28 P1 C34 15.47(13)
C29 C28 P1 C21 -42.60(13)
C33 C28 P1 C21 135.23(11)
C29 C28 P1 C22 76.43(13)
C33 C28 P1 C22 -105.75(12)
